data_2108800
loop_
_publ_author_name
'Hamilton, Victoria'
'Harris, Connah'
'Hall, Charlie L.'
'Potticary, Jason'
'Cremeens, Matthew E.'
'D'Ambruoso, Gemma D.'
'Matsumoto, Masaomi'
'Warren, Stephen D.'
'Pridmore, Natalie E.'
'Sparkes, Hazel A.'
'Hall, Simon R.'

_publ_section_title
;
 Structural effects of halogen bonding in iodochalcones
;
_journal_coeditor_code BM5139
_journal_issue 3
_journal_name_full 'Acta Crystallographica Section B'
_journal_page_first
;
;
_journal_paper_doi 10.1107/S2052520621002961
_journal_volume 77
_journal_year 2021
_chemical_formula_iupac 'C15 H10 F I O'
_chemical_formula_moiety 'C15 H10 F I O'
_chemical_formula_sum 'C15 H10 F I O'
_chemical_formula_weight 352.13
_chemical_name_common
;
4'-Iodo-2-fluorochalcone
;
_chemical_name_systematic
;
(2<i>E</i>)-3-(2-Fluorophenyl)-1-(4-iodophenyl)prop-2-en-1-one
;
_space_group_crystal_system monoclinic
_space_group_IT_number 14
_space_group_name_Hall '-P 2ybc'
_space_group_name_H-M_alt 'P 1 21/c 1'
_atom_sites_solution_hydrogens geom
_atom_sites_solution_primary iterative
_atom_sites_solution_secondary difmap
_audit_creation_date 2020-11-26
_audit_creation_method
;
Olex2 1.2
(compiled 2018.05.29 svn.r3508 for OlexSys, GUI svn.r5506)
;
_audit_update_record
;
2021-04-07 # Formatted by IUCr publCIF

;
_cell_angle_alpha 90
_cell_angle_beta 96.534(2)
_cell_angle_gamma 90
_cell_formula_units_Z 4
_cell_length_a 22.9802(10)
_cell_length_b 4.7448(2)
_cell_length_c 12.2026(6)
_cell_measurement_reflns_used 4157
_cell_measurement_temperature 100
_cell_measurement_theta_max 27.81
_cell_measurement_theta_min 2.68
_cell_volume 1321.89(10)
_computing_cell_refinement 'SAINT (Bruker, 2016)'
_computing_data_collection 'APEX2 (Bruker, 2016)'
_computing_data_reduction 'SAINT (Bruker, 2016)'
_computing_molecular_graphics 'OLEX2 (Dolomanov et al., 2009)'
_computing_publication_material 'OLEX2 (Dolomanov et al., 2009)'
_computing_structure_refinement 'SHELXL2018 (Sheldrick, 2015b)'
_computing_structure_solution
;
SUPERFLIP (Palatinus & Chapuis, 2007; Palatinus & van der Lee, 2008;
Palatinus et al., 2012)
;
_diffrn_ambient_temperature 100
_diffrn_detector 'Bruker area detector'
_diffrn_detector_type 'CCD area detector'
_diffrn_measured_fraction_theta_full 1.000
_diffrn_measured_fraction_theta_max 0.999
_diffrn_measurement_device 'Bruker APEXII Kappa CCD area detector'
_diffrn_measurement_device_type 'Bruker APEXII Kappa CCD area detector'
_diffrn_measurement_method '\f and \w scans'
_diffrn_radiation_monochromator graphite
_diffrn_radiation_type MoK\a
_diffrn_radiation_wavelength 0.71073
_diffrn_reflns_av_R_equivalents 0.0314
_diffrn_reflns_av_unetI/netI 0.0288
_diffrn_reflns_Laue_measured_fraction_full 1.000
_diffrn_reflns_Laue_measured_fraction_max 0.999
_diffrn_reflns_limit_h_max 29
_diffrn_reflns_limit_h_min -29
_diffrn_reflns_limit_k_max 6
_diffrn_reflns_limit_k_min -6
_diffrn_reflns_limit_l_max 15
_diffrn_reflns_limit_l_min -8
_diffrn_reflns_number 10963
_diffrn_reflns_point_group_measured_fraction_full 1.000
_diffrn_reflns_point_group_measured_fraction_max 0.999
_diffrn_reflns_theta_full 25.242
_diffrn_reflns_theta_max 27.483
_diffrn_reflns_theta_min 1.784
_diffrn_source 'fine-focus sealed tube'
_diffrn_standards_number 0
_exptl_absorpt_coefficient_mu 2.419
_exptl_absorpt_correction_T_max 0.7456
_exptl_absorpt_correction_T_min 0.6057
_exptl_absorpt_correction_type multi-scan
_exptl_absorpt_process_details
;
(SADABS; Bruker, 2016)
;
_exptl_crystal_colour 'clear colourless'
_exptl_crystal_colour_lustre clear
_exptl_crystal_colour_primary colourless
_exptl_crystal_density_diffrn 1.769
_exptl_crystal_description block
_exptl_crystal_F_000 680
_exptl_crystal_size_max 0.481
_exptl_crystal_size_mid 0.284
_exptl_crystal_size_min 0.184
_refine_diff_density_max 0.660
_refine_diff_density_min -0.521
_refine_diff_density_rms 0.088
_refine_ls_extinction_method none
_refine_ls_goodness_of_fit_ref 1.049
_refine_ls_hydrogen_treatment constr
_refine_ls_matrix_type full
_refine_ls_number_parameters 163
_refine_ls_number_reflns 3019
_refine_ls_number_restraints 0
_refine_ls_restrained_S_all 1.049
_refine_ls_R_factor_all 0.0294
_refine_ls_R_factor_gt 0.0235
_refine_ls_shift/su_max 0.003
_refine_ls_shift/su_mean 0.000
_refine_ls_structure_factor_coef Fsqd
_refine_ls_weighting_details 'w=1/[\s^2^(Fo^2^)+(0.0285P)^2^+0.2311P] where P=(Fo^2^+2Fc^2^)/3'
_refine_ls_weighting_scheme calc
_refine_ls_wR_factor_gt 0.0544
_refine_ls_wR_factor_ref 0.0566
_reflns_Friedel_coverage 0.000
_reflns_number_gt 2628
_reflns_number_total 3019
_reflns_threshold_expression 'I > 2\s(I)'
_cod_data_source_file bm5139sup1.cif
_cod_data_source_block ep2o
_cod_depositor_comments
;
The following automatic conversions were performed:

data item '_atom_sites_solution_secondary' value 'diffmap' was
changed to 'difmap'.

Automatic conversion script
Id: cif_fix_values 7556 2019-12-06 15:28:31Z antanas 
;
_cod_database_code 2108800
_publcif_datablock.id {3a3a9225-eb67-4465-b6e2-8412c50cc47d}

_shelx_shelxl_version_number 2018/3
_shelx_space_group_comment
;
The symmetry employed for this shelxl refinement is uniquely defined
by the following loop, which should always be used as a source of
symmetry information in preference to the above space-group names.
They are only intended as comments.
;
_shelx_estimated_absorpt_t_max 0.665
_shelx_estimated_absorpt_t_min 0.389
_exptl_absorpt_special_details
;
SADABS-2016/2 (Bruker,2016/2) was used for absorption correction. 
wR2(int) was 0.0623 before and 0.0413 after correction. The Ratio 
of minimum to maximum transmission is 0.8124. The \l/2 correction 
factor is Not present.
;
_olex2_refinement_description
;
1. Fixed Uiso
 At 1.2 times of:
  All C(H) groups
2.a Aromatic/amide H refined with riding coordinates:
 C2(H2), C3(H3), C5(H5), C6(H6), C8(H8), C9(H9), C12(H12), C13(H13), C14(H14),
 C15(H15)
;
_olex2_exptl_crystal_mounting_method 'Mounted on glass capillary using parafin oil'
_olex2_submission_special_instructions 'No special instructions were received'

loop_
_space_group_symop_operation_xyz
'x, y, z'
'-x, y+1/2, -z+1/2'
'-x, -y, -z'
'x, -y-1/2, z-1/2'

loop_
_atom_site_label
_atom_site_type_symbol
_atom_site_fract_x
_atom_site_fract_y
_atom_site_fract_z
_atom_site_U_iso_or_equiv
_atom_site_adp_type
_atom_site_occupancy
_atom_site_site_symmetry_order
_atom_site_calc_flag
_atom_site_refinement_flags_posn
_atom_site_refinement_flags_adp
_atom_site_refinement_flags_occupancy
_atom_site_disorder_assembly
_atom_site_disorder_group
I1 I 0.95514(2) 0.08114(4) 0.32982(2) 0.02230(7) Uani 1 1 d . . . . .
F1 F 0.57442(7) 1.4067(3) 0.52807(12) 0.0303(4) Uani 1 1 d . . . . .
O1 O 0.74598(9) 0.8128(5) 0.60332(14) 0.0330(5) Uani 1 1 d . . . . .
C1 C 0.75618(11) 0.8393(6) 0.5071(2) 0.0214(5) Uani 1 1 d . . . . .
C2 C 0.72235(11) 1.0410(5) 0.4316(2) 0.0203(5) Uani 1 1 d . . . . .
H2 H 0.734452 1.075180 0.360920 0.024 Uiso 1 1 calc R . . . .
C3 C 0.67557(11) 1.1752(5) 0.46031(19) 0.0202(5) Uani 1 1 d . . . . .
H3 H 0.664083 1.133601 0.530901 0.024 Uiso 1 1 calc R . . . .
C4 C 0.80339(11) 0.6695(5) 0.46366(19) 0.0188(5) Uani 1 1 d . . . . .
C5 C 0.84511(12) 0.5329(6) 0.5388(2) 0.0235(6) Uani 1 1 d . . . . .
H5 H 0.843674 0.556098 0.615760 0.028 Uiso 1 1 calc R . . . .
C6 C 0.88826(12) 0.3649(6) 0.5021(2) 0.0236(6) Uani 1 1 d . . . . .
H6 H 0.916431 0.274472 0.553348 0.028 Uiso 1 1 calc R . . . .
C7 C 0.88983(11) 0.3304(5) 0.38914(19) 0.0187(5) Uani 1 1 d . . . . .
C8 C 0.84888(11) 0.4611(5) 0.3131(2) 0.0205(5) Uani 1 1 d . . . . .
H8 H 0.849921 0.433193 0.236282 0.025 Uiso 1 1 calc R . . . .
C9 C 0.80618(11) 0.6337(5) 0.35095(19) 0.0199(5) Uani 1 1 d . . . . .
H9 H 0.778759 0.727833 0.299359 0.024 Uiso 1 1 calc R . . . .
C10 C 0.64031(11) 1.3807(5) 0.39290(19) 0.0183(5) Uani 1 1 d . . . . .
C11 C 0.59061(11) 1.5000(6) 0.4304(2) 0.0208(5) Uani 1 1 d . . . . .
C12 C 0.55626(11) 1.7033(6) 0.3732(2) 0.0250(6) Uani 1 1 d . . . . .
H12 H 0.522972 1.778946 0.402357 0.030 Uiso 1 1 calc R . . . .
C13 C 0.57147(12) 1.7939(6) 0.2726(2) 0.0260(6) Uani 1 1 d . . . . .
H13 H 0.548837 1.934627 0.232041 0.031 Uiso 1 1 calc R . . . .
C14 C 0.62004(12) 1.6782(6) 0.2310(2) 0.0246(6) Uani 1 1 d . . . . .
H14 H 0.630073 1.738765 0.161324 0.029 Uiso 1 1 calc R . . . .
C15 C 0.65387(11) 1.4765(5) 0.2896(2) 0.0207(5) Uani 1 1 d . . . . .
H15 H 0.686931 1.400827 0.259677 0.025 Uiso 1 1 calc R . . . .

loop_
_atom_site_aniso_label
_atom_site_aniso_U_11
_atom_site_aniso_U_22
_atom_site_aniso_U_33
_atom_site_aniso_U_23
_atom_site_aniso_U_13
_atom_site_aniso_U_12
I1 0.02079(10) 0.02608(10) 0.02034(10) 0.00239(7) 0.00365(6) 0.00181(7)
F1 0.0324(9) 0.0377(10) 0.0228(8) -0.0023(7) 0.0118(6) -0.0026(7)
O1 0.0399(12) 0.0464(13) 0.0130(9) 0.0026(9) 0.0048(8) 0.0138(10)
C1 0.0244(13) 0.0233(13) 0.0159(12) -0.0015(10) -0.0006(10) -0.0018(10)
C2 0.0265(13) 0.0203(13) 0.0143(11) -0.0002(10) 0.0038(10) -0.0019(11)
C3 0.0244(13) 0.0230(13) 0.0129(11) -0.0013(10) 0.0013(9) -0.0034(10)
C4 0.0209(13) 0.0204(12) 0.0151(11) 0.0015(10) 0.0015(9) -0.0032(10)
C5 0.0294(14) 0.0277(14) 0.0129(11) 0.0005(10) 0.0009(10) 0.0022(12)
C6 0.0269(14) 0.0263(14) 0.0166(12) 0.0040(10) -0.0020(10) 0.0022(11)
C7 0.0203(12) 0.0191(12) 0.0168(12) 0.0003(10) 0.0022(9) -0.0004(10)
C8 0.0236(13) 0.0248(14) 0.0134(11) 0.0010(10) 0.0028(9) -0.0010(11)
C9 0.0230(13) 0.0221(13) 0.0138(11) 0.0035(9) -0.0009(9) 0.0005(10)
C10 0.0188(12) 0.0189(12) 0.0168(12) -0.0033(9) 0.0000(9) -0.0029(10)
C11 0.0234(13) 0.0226(13) 0.0170(11) -0.0046(10) 0.0050(10) -0.0065(10)
C12 0.0182(12) 0.0259(14) 0.0311(14) -0.0073(12) 0.0040(10) -0.0002(11)
C13 0.0262(14) 0.0239(14) 0.0259(13) -0.0014(11) -0.0050(10) 0.0019(12)
C14 0.0301(15) 0.0246(14) 0.0187(12) -0.0001(11) 0.0016(10) -0.0002(11)
C15 0.0217(13) 0.0228(13) 0.0181(12) -0.0018(10) 0.0039(10) 0.0012(10)

loop_
_atom_type_symbol
_atom_type_description
_atom_type_scat_dispersion_real
_atom_type_scat_dispersion_imag
_atom_type_scat_source
C C 0.0033 0.0016 'International Tables Vol C Tables 4.2.6.8 and 6.1.1.4'
H H 0.0000 0.0000 'International Tables Vol C Tables 4.2.6.8 and 6.1.1.4'
F F 0.0171 0.0103 'International Tables Vol C Tables 4.2.6.8 and 6.1.1.4'
I I -0.4742 1.8119 'International Tables Vol C Tables 4.2.6.8 and 6.1.1.4'
O O 0.0106 0.0060 'International Tables Vol C Tables 4.2.6.8 and 6.1.1.4'

loop_
_geom_angle_atom_site_label_1
_geom_angle_atom_site_label_2
_geom_angle_atom_site_label_3
_geom_angle
_geom_angle_site_symmetry_1
_geom_angle_site_symmetry_3
_geom_angle_publ_flag
O1 C1 C2 121.0(2) . . ?
O1 C1 C4 120.5(2) . . ?
C2 C1 C4 118.5(2) . . ?
C1 C2 H2 119.1 . . ?
C3 C2 C1 121.8(2) . . ?
C3 C2 H2 119.1 . . ?
C2 C3 H3 117.1 . . ?
C2 C3 C10 125.8(2) . . ?
C10 C3 H3 117.1 . . ?
C5 C4 C1 119.0(2) . . ?
C9 C4 C1 122.1(2) . . ?
C9 C4 C5 118.8(2) . . ?
C4 C5 H5 119.5 . . ?
C6 C5 C4 120.9(2) . . ?
C6 C5 H5 119.5 . . ?
C5 C6 H6 120.4 . . ?
C5 C6 C7 119.2(2) . . ?
C7 C6 H6 120.4 . . ?
C6 C7 I1 120.45(18) . . ?
C8 C7 I1 118.47(17) . . ?
C8 C7 C6 121.1(2) . . ?
C7 C8 H8 120.4 . . ?
C7 C8 C9 119.3(2) . . ?
C9 C8 H8 120.4 . . ?
C4 C9 C8 120.7(2) . . ?
C4 C9 H9 119.7 . . ?
C8 C9 H9 119.7 . . ?
C11 C10 C3 120.5(2) . . ?
C11 C10 C15 115.8(2) . . ?
C15 C10 C3 123.7(2) . . ?
F1 C11 C10 118.0(2) . . ?
F1 C11 C12 118.1(2) . . ?
C12 C11 C10 123.9(2) . . ?
C11 C12 H12 120.7 . . ?
C13 C12 C11 118.5(2) . . ?
C13 C12 H12 120.7 . . ?
C12 C13 H13 120.1 . . ?
C12 C13 C14 119.7(2) . . ?
C14 C13 H13 120.1 . . ?
C13 C14 H14 119.6 . . ?
C15 C14 C13 120.8(2) . . ?
C15 C14 H14 119.6 . . ?
C10 C15 H15 119.4 . . ?
C14 C15 C10 121.3(2) . . ?
C14 C15 H15 119.4 . . ?

loop_
_geom_bond_atom_site_label_1
_geom_bond_atom_site_label_2
_geom_bond_distance
_geom_bond_site_symmetry_2
_geom_bond_publ_flag
I1 C7 2.103(2) . ?
F1 C11 1.362(3) . ?
O1 C1 1.230(3) . ?
C1 C2 1.485(4) . ?
C1 C4 1.496(4) . ?
C2 H2 0.9500 . ?
C2 C3 1.330(4) . ?
C3 H3 0.9500 . ?
C3 C10 1.460(3) . ?
C4 C5 1.407(4) . ?
C4 C9 1.395(3) . ?
C5 H5 0.9500 . ?
C5 C6 1.386(4) . ?
C6 H6 0.9500 . ?
C6 C7 1.392(3) . ?
C7 C8 1.390(3) . ?
C8 H8 0.9500 . ?
C8 C9 1.396(4) . ?
C9 H9 0.9500 . ?
C10 C11 1.398(3) . ?
C10 C15 1.408(3) . ?
C11 C12 1.384(4) . ?
C12 H12 0.9500 . ?
C12 C13 1.383(4) . ?
C13 H13 0.9500 . ?
C13 C14 1.391(4) . ?
C14 H14 0.9500 . ?
C14 C15 1.381(4) . ?
C15 H15 0.9500 . ?

loop_
_geom_torsion_atom_site_label_1
_geom_torsion_atom_site_label_2
_geom_torsion_atom_site_label_3
_geom_torsion_atom_site_label_4
_geom_torsion
_geom_torsion_site_symmetry_1
_geom_torsion_site_symmetry_2
_geom_torsion_site_symmetry_3
_geom_torsion_site_symmetry_4
_geom_torsion_publ_flag
I1 C7 C8 C9 -178.22(18) . . . . ?
F1 C11 C12 C13 -178.3(2) . . . . ?
O1 C1 C2 C3 -8.1(4) . . . . ?
O1 C1 C4 C5 -15.5(4) . . . . ?
O1 C1 C4 C9 162.2(2) . . . . ?
C1 C2 C3 C10 178.7(2) . . . . ?
C1 C4 C5 C6 177.6(2) . . . . ?
C1 C4 C9 C8 -176.4(2) . . . . ?
C2 C1 C4 C5 164.1(2) . . . . ?
C2 C1 C4 C9 -18.2(4) . . . . ?
C2 C3 C10 C11 177.5(3) . . . . ?
C2 C3 C10 C15 -4.0(4) . . . . ?
C3 C10 C11 F1 -3.8(3) . . . . ?
C3 C10 C11 C12 177.6(2) . . . . ?
C3 C10 C15 C14 -177.8(2) . . . . ?
C4 C1 C2 C3 172.2(2) . . . . ?
C4 C5 C6 C7 -0.4(4) . . . . ?
C5 C4 C9 C8 1.3(4) . . . . ?
C5 C6 C7 I1 179.3(2) . . . . ?
C5 C6 C7 C8 -0.1(4) . . . . ?
C6 C7 C8 C9 1.2(4) . . . . ?
C7 C8 C9 C4 -1.8(4) . . . . ?
C9 C4 C5 C6 -0.2(4) . . . . ?
C10 C11 C12 C13 0.4(4) . . . . ?
C11 C10 C15 C14 0.7(4) . . . . ?
C11 C12 C13 C14 0.6(4) . . . . ?
C12 C13 C14 C15 -0.9(4) . . . . ?
C13 C14 C15 C10 0.2(4) . . . . ?
C15 C10 C11 F1 177.6(2) . . . . ?
C15 C10 C11 C12 -1.1(4) . . . . ?

_cod_database_fobs_code 2108800
